data_7016393
loop_
_publ_author_name
'Glock, Carsten'
'G\"orls, Helmar'
'Westerhausen, Matthias'

_publ_section_title
;
 Amido-based potassium-alkaline earth metallates - synthesis and
 structures of heterobimetallic complexes of heavy s-block elements.
;
_journal_issue 32
_journal_name_full 'Dalton transactions (Cambridge, England : 2003)'
_journal_page_first 8108
_journal_page_last 8113
_journal_paper_doi 10.1039/c1dt10364d
_journal_volume 40
_journal_year 2011
_chemical_formula_moiety 'C54 H94 Ba K2 N10'
_chemical_formula_sum 'C54 H94 Ba K2 N10'
_chemical_formula_weight 1098.93
_space_group_IT_number 14
_symmetry_cell_setting monoclinic
_symmetry_space_group_name_Hall '-P 2yn'
_symmetry_space_group_name_H-M 'P 1 21/n 1'
_atom_sites_solution_hydrogens geom
_atom_sites_solution_primary direct
_atom_sites_solution_secondary difmap
_audit_creation_method SHELXL-97
_cell_angle_alpha 90.00
_cell_angle_beta 105.067(1)
_cell_angle_gamma 90.00
_cell_formula_units_Z 4
_cell_length_a 14.7726(3)
_cell_length_b 20.5812(6)
_cell_length_c 20.5396(3)
_cell_measurement_reflns_used 42648
_cell_measurement_temperature 133(2)
_cell_measurement_theta_max 27.48
_cell_measurement_theta_min 2.20
_cell_volume 6030.1(2)
_computing_cell_refinement DENZO
_computing_data_collection COLLECT
_computing_data_reduction DENZO
_computing_molecular_graphics SHELXTL/PC
_computing_publication_material SHELXL-97
_computing_structure_refinement 'SHELXL-97 (Sheldrick, 1997)'
_computing_structure_solution 'SHELXS-97 (Sheldrick, 1990)'
_diffrn_ambient_temperature 133(2)
_diffrn_measured_fraction_theta_full 0.997
_diffrn_measured_fraction_theta_max 0.997
_diffrn_measurement_device_type KappaCCD
_diffrn_measurement_method 'phi- + omega-scan'
_diffrn_radiation_monochromator graphite
_diffrn_radiation_source 'fine-focus sealed tube'
_diffrn_radiation_type MoK\a
_diffrn_radiation_wavelength 0.71073
_diffrn_reflns_av_R_equivalents 0.0621
_diffrn_reflns_av_sigmaI/netI 0.0734
_diffrn_reflns_limit_h_max 19
_diffrn_reflns_limit_h_min -16
_diffrn_reflns_limit_k_max 26
_diffrn_reflns_limit_k_min -21
_diffrn_reflns_limit_l_max 24
_diffrn_reflns_limit_l_min -26
_diffrn_reflns_number 42648
_diffrn_reflns_theta_full 27.48
_diffrn_reflns_theta_max 27.48
_diffrn_reflns_theta_min 2.20
_exptl_absorpt_coefficient_mu 0.838
_exptl_absorpt_correction_type none
_exptl_crystal_colour colourless
_exptl_crystal_density_diffrn 1.210
_exptl_crystal_density_method 'not measured'
_exptl_crystal_description prism
_exptl_crystal_F_000 2328
_exptl_crystal_size_max 0.05
_exptl_crystal_size_mid 0.04
_exptl_crystal_size_min 0.04
_refine_diff_density_max 0.752
_refine_diff_density_min -0.868
_refine_diff_density_rms 0.081
_refine_ls_extinction_method none
_refine_ls_goodness_of_fit_ref 0.974
_refine_ls_hydrogen_treatment constr
_refine_ls_matrix_type full
_refine_ls_number_parameters 622
_refine_ls_number_reflns 13799
_refine_ls_number_restraints 0
_refine_ls_restrained_S_all 0.974
_refine_ls_R_factor_all 0.0779
_refine_ls_R_factor_gt 0.0387
_refine_ls_shift/su_max 0.003
_refine_ls_shift/su_mean 0.000
_refine_ls_structure_factor_coef Fsqd
_refine_ls_weighting_details 'calc w=1/[\s^2^(Fo^2^)+(0.0391P)^2^+0.0000P] where P=(Fo^2^+2Fc^2^)/3'
_refine_ls_weighting_scheme calc
_refine_ls_wR_factor_gt 0.0747
_refine_ls_wR_factor_ref 0.0861
_reflns_number_gt 9318
_reflns_number_total 13799
_reflns_threshold_expression >2sigma(I)
_cod_data_source_file c1dt10364d.txt
_cod_data_source_block FO4016
_cod_original_sg_symbol_H-M 'P 21/n'
_cod_database_code 7016393

loop_
_symmetry_equiv_pos_as_xyz
'x, y, z'
'-x+1/2, y+1/2, -z+1/2'
'-x, -y, -z'
'x-1/2, -y-1/2, z-1/2'

loop_
_atom_site_label
_atom_site_type_symbol
_atom_site_fract_x
_atom_site_fract_y
_atom_site_fract_z
_atom_site_U_iso_or_equiv
_atom_site_adp_type
_atom_site_occupancy
_atom_site_symmetry_multiplicity
_atom_site_calc_flag
_atom_site_refinement_flags
Ba1 Ba 0.516461(10) -0.504373(8) 0.755198(7) 0.02132(5) Uani 1 1 d .
K1 K 0.74527(4) -0.37808(3) 0.84659(3) 0.02564(13) Uani 1 1 d .
K2 K 0.25426(4) -0.59658(3) 0.65041(3) 0.02817(14) Uani 1 1 d .
N1 N 0.65110(16) -0.45394(12) 0.70271(10) 0.0306(6) Uani 1 1 d .
N2 N 0.34520(15) -0.46810(11) 0.67126(10) 0.0243(5) Uani 1 1 d .
N3 N 0.46928(15) -0.63115(11) 0.73173(10) 0.0249(5) Uani 1 1 d .
N4 N 0.59237(14) -0.44288(11) 0.87779(9) 0.0218(5) Uani 1 1 d .
N5 N 0.93119(16) -0.42570(12) 0.84878(11) 0.0336(6) Uani 1 1 d .
N6 N 0.88385(17) -0.37372(13) 0.97657(11) 0.0397(6) Uani 1 1 d .
N7 N 0.78166(16) -0.25454(12) 0.91110(11) 0.0328(6) Uani 1 1 d .
N8 N 0.11188(16) -0.64903(13) 0.53036(11) 0.0364(6) Uani 1 1 d .
N9 N 0.05571(15) -0.57152(12) 0.64082(11) 0.0329(6) Uani 1 1 d .
N10 N 0.17148(16) -0.65752(12) 0.75262(11) 0.0332(6) Uani 1 1 d .
C1 C 0.5896(2) -0.34807(16) 0.71438(15) 0.0417(8) Uani 1 1 d .
H1A H 0.5450 -0.3678 0.7341 0.050 Uiso 1 1 calc R
C2 C 0.5888(3) -0.28128(17) 0.70871(16) 0.0500(9) Uani 1 1 d .
H2A H 0.5447 -0.2568 0.7248 0.060 Uiso 1 1 calc R
C3 C 0.6513(3) -0.24932(18) 0.67995(16) 0.0519(9) Uani 1 1 d .
H3A H 0.6512 -0.2033 0.6761 0.062 Uiso 1 1 calc R
C4 C 0.7133(2) -0.28718(19) 0.65723(15) 0.0527(10) Uani 1 1 d .
H4A H 0.7564 -0.2664 0.6368 0.063 Uiso 1 1 calc R
C5 C 0.7159(2) -0.35398(17) 0.66282(13) 0.0390(8) Uani 1 1 d .
H5A H 0.7608 -0.3774 0.6464 0.047 Uiso 1 1 calc R
C6 C 0.65336(19) -0.38901(15) 0.69238(12) 0.0296(7) Uani 1 1 d .
C7 C 0.71282(19) -0.49416(15) 0.67403(12) 0.0316(7) Uani 1 1 d .
H7A H 0.7770 -0.4746 0.6866 0.038 Uiso 1 1 calc R
C8 C 0.6800(2) -0.49894(18) 0.59692(13) 0.0433(8) Uani 1 1 d .
H8A H 0.6710 -0.4552 0.5775 0.065 Uiso 1 1 calc R
H8B H 0.6206 -0.5228 0.5840 0.065 Uiso 1 1 calc R
H8C H 0.7273 -0.5219 0.5800 0.065 Uiso 1 1 calc R
C9 C 0.7186(2) -0.56218(15) 0.70353(14) 0.0384(8) Uani 1 1 d .
H9A H 0.7430 -0.5599 0.7526 0.058 Uiso 1 1 calc R
H9B H 0.7605 -0.5888 0.6846 0.058 Uiso 1 1 calc R
H9C H 0.6559 -0.5817 0.6924 0.058 Uiso 1 1 calc R
C10 C 0.30334(18) -0.49346(14) 0.77370(12) 0.0267(6) Uani 1 1 d .
H10A H 0.3321 -0.5348 0.7741 0.032 Uiso 1 1 calc R
C11 C 0.26572(19) -0.47675(15) 0.82682(13) 0.0319(7) Uani 1 1 d .
H11A H 0.2721 -0.5060 0.8636 0.038 Uiso 1 1 calc R
C12 C 0.2192(2) -0.41847(16) 0.82728(14) 0.0388(8) Uani 1 1 d .
H12A H 0.1939 -0.4071 0.8638 0.047 Uiso 1 1 calc R
C13 C 0.2106(2) -0.37705(16) 0.77257(15) 0.0386(7) Uani 1 1 d .
H13A H 0.1769 -0.3375 0.7713 0.046 Uiso 1 1 calc R
C14 C 0.24960(18) -0.39160(15) 0.71995(14) 0.0326(7) Uani 1 1 d .
H14A H 0.2425 -0.3616 0.6838 0.039 Uiso 1 1 calc R
C15 C 0.30009(17) -0.45024(14) 0.71836(12) 0.0247(6) Uani 1 1 d .
C16 C 0.33801(18) -0.42290(14) 0.61456(12) 0.0278(6) Uani 1 1 d .
H16A H 0.3474 -0.3776 0.6326 0.033 Uiso 1 1 calc R
C17 C 0.24163(19) -0.42731(17) 0.56356(13) 0.0409(8) Uani 1 1 d .
H17A H 0.1924 -0.4194 0.5867 0.061 Uiso 1 1 calc R
H17B H 0.2335 -0.4707 0.5433 0.061 Uiso 1 1 calc R
H17C H 0.2375 -0.3946 0.5282 0.061 Uiso 1 1 calc R
C18 C 0.41370(19) -0.43823(15) 0.57910(12) 0.0339(7) Uani 1 1 d .
H18A H 0.4754 -0.4347 0.6113 0.051 Uiso 1 1 calc R
H18B H 0.4097 -0.4074 0.5421 0.051 Uiso 1 1 calc R
H18C H 0.4049 -0.4825 0.5610 0.051 Uiso 1 1 calc R
C19 C 0.40640(18) -0.72061(14) 0.65145(13) 0.0305(6) Uani 1 1 d .
H19A H 0.4001 -0.7491 0.6864 0.037 Uiso 1 1 calc R
C20 C 0.3783(2) -0.74182(16) 0.58508(15) 0.0413(8) Uani 1 1 d .
H20A H 0.3530 -0.7843 0.5758 0.050 Uiso 1 1 calc R
C21 C 0.3864(2) -0.70255(17) 0.53212(15) 0.0439(8) Uani 1 1 d .
H21A H 0.3668 -0.7174 0.4868 0.053 Uiso 1 1 calc R
C22 C 0.4234(2) -0.64132(16) 0.54697(13) 0.0374(8) Uani 1 1 d .
H22A H 0.4305 -0.6139 0.5114 0.045 Uiso 1 1 calc R
C23 C 0.45059(19) -0.61884(14) 0.61257(12) 0.0290(6) Uani 1 1 d .
H23A H 0.4744 -0.5759 0.6206 0.035 Uiso 1 1 calc R
C24 C 0.44420(17) -0.65764(14) 0.66858(12) 0.0247(6) Uani 1 1 d .
C25 C 0.47207(19) -0.67621(13) 0.78718(12) 0.0274(6) Uani 1 1 d .
H25A H 0.4131 -0.7025 0.7766 0.033 Uiso 1 1 calc R
C26 C 0.4793(2) -0.63793(15) 0.85217(12) 0.0334(7) Uani 1 1 d .
H26A H 0.4261 -0.6080 0.8457 0.050 Uiso 1 1 calc R
H26B H 0.5380 -0.6132 0.8636 0.050 Uiso 1 1 calc R
H26C H 0.4784 -0.6681 0.8889 0.050 Uiso 1 1 calc R
C27 C 0.5561(2) -0.72185(15) 0.79817(14) 0.0394(8) Uani 1 1 d .
H27A H 0.5558 -0.7435 0.7556 0.059 Uiso 1 1 calc R
H27B H 0.5523 -0.7545 0.8321 0.059 Uiso 1 1 calc R
H27C H 0.6141 -0.6968 0.8138 0.059 Uiso 1 1 calc R
C28 C 0.62501(19) -0.52679(15) 0.96947(12) 0.0287(6) Uani 1 1 d .
H28A H 0.5833 -0.5078 0.9923 0.034 Uiso 1 1 calc R
C29 C 0.6712(2) -0.58262(15) 0.99446(13) 0.0355(7) Uani 1 1 d .
H29A H 0.6605 -0.6011 1.0342 0.043 Uiso 1 1 calc R
C30 C 0.7335(2) -0.61338(15) 0.96392(13) 0.0362(7) Uani 1 1 d .
H30A H 0.7648 -0.6523 0.9819 0.043 Uiso 1 1 calc R
C31 C 0.74809(18) -0.58511(14) 0.90628(13) 0.0299(6) Uani 1 1 d .
H31A H 0.7901 -0.6050 0.8843 0.036 Uiso 1 1 calc R
C32 C 0.70267(18) -0.52865(14) 0.88037(12) 0.0251(6) Uani 1 1 d .
H32A H 0.7152 -0.5106 0.8410 0.030 Uiso 1 1 calc R
C33 C 0.63768(17) -0.49599(14) 0.90982(11) 0.0221(5) Uani 1 1 d .
C34 C 0.52837(18) -0.40937(14) 0.91020(12) 0.0257(6) Uani 1 1 d .
H34A H 0.4852 -0.4420 0.9221 0.031 Uiso 1 1 calc R
C35 C 0.5789(2) -0.37224(16) 0.97412(13) 0.0377(7) Uani 1 1 d .
H35A H 0.6159 -0.4027 1.0072 0.057 Uiso 1 1 calc R
H35B H 0.5325 -0.3507 0.9933 0.057 Uiso 1 1 calc R
H35C H 0.6205 -0.3396 0.9627 0.057 Uiso 1 1 calc R
C36 C 0.47041(19) -0.36069(14) 0.86013(13) 0.0292(6) Uani 1 1 d .
H36A H 0.4368 -0.3836 0.8191 0.044 Uiso 1 1 calc R
H36B H 0.5121 -0.3280 0.8487 0.044 Uiso 1 1 calc R
H36C H 0.4252 -0.3392 0.8804 0.044 Uiso 1 1 calc R
C37 C 0.9370(2) -0.49502(16) 0.83658(17) 0.0464(8) Uani 1 1 d .
H37A H 0.9215 -0.5194 0.8732 0.070 Uiso 1 1 calc R
H37B H 1.0008 -0.5060 0.8346 0.070 Uiso 1 1 calc R
H37C H 0.8927 -0.5064 0.7937 0.070 Uiso 1 1 calc R
C38 C 0.9529(2) -0.39086(19) 0.79280(18) 0.0596(10) Uani 1 1 d .
H38A H 0.9058 -0.4013 0.7509 0.089 Uiso 1 1 calc R
H38B H 1.0151 -0.4039 0.7888 0.089 Uiso 1 1 calc R
H38C H 0.9525 -0.3440 0.8011 0.089 Uiso 1 1 calc R
C39 C 0.9966(2) -0.4052(2) 0.91171(16) 0.0557(10) Uani 1 1 d .
H39A H 1.0558 -0.4297 0.9172 0.067 Uiso 1 1 calc R
H39B H 1.0110 -0.3586 0.9078 0.067 Uiso 1 1 calc R
C40 C 0.9648(2) -0.4138(2) 0.97170(16) 0.0576(10) Uani 1 1 d .
H40A H 1.0177 -0.4042 1.0112 0.069 Uiso 1 1 calc R
H40B H 0.9480 -0.4601 0.9746 0.069 Uiso 1 1 calc R
C41 C 0.9109(2) -0.30716(17) 0.99931(15) 0.0442(8) Uani 1 1 d .
H41A H 0.9597 -0.2919 0.9778 0.053 Uiso 1 1 calc R
H41B H 0.9387 -0.3076 1.0487 0.053 Uiso 1 1 calc R
C42 C 0.8295(2) -0.25950(16) 0.98313(14) 0.0448(8) Uani 1 1 d .
H42A H 0.7833 -0.2729 1.0078 0.054 Uiso 1 1 calc R
H42B H 0.8532 -0.2160 0.9998 0.054 Uiso 1 1 calc R
C43 C 0.8434(2) -0.22855(19) 0.87239(17) 0.0535(10) Uani 1 1 d .
H43A H 0.8695 -0.1870 0.8919 0.080 Uiso 1 1 calc R
H43B H 0.8076 -0.2218 0.8255 0.080 Uiso 1 1 calc R
H43C H 0.8945 -0.2593 0.8737 0.080 Uiso 1 1 calc R
C44 C 0.6988(2) -0.21314(16) 0.90102(16) 0.0448(8) Uani 1 1 d .
H44A H 0.7181 -0.1689 0.9162 0.067 Uiso 1 1 calc R
H44B H 0.6572 -0.2303 0.9271 0.067 Uiso 1 1 calc R
H44C H 0.6656 -0.2124 0.8530 0.067 Uiso 1 1 calc R
C45 C 0.8385(2) -0.40547(17) 1.02326(15) 0.0472(9) Uani 1 1 d .
H45A H 0.7852 -0.3792 1.0279 0.071 Uiso 1 1 calc R
H45B H 0.8836 -0.4100 1.0674 0.071 Uiso 1 1 calc R
H45C H 0.8162 -0.4485 1.0059 0.071 Uiso 1 1 calc R
C46 C 0.1340(3) -0.60779(18) 0.47956(16) 0.0557(10) Uani 1 1 d .
H46A H 0.1288 -0.5621 0.4916 0.084 Uiso 1 1 calc R
H46B H 0.0901 -0.6166 0.4358 0.084 Uiso 1 1 calc R
H46C H 0.1981 -0.6167 0.4769 0.084 Uiso 1 1 calc R
C47 C 0.1225(2) -0.71739(17) 0.51165(16) 0.0498(9) Uani 1 1 d .
H47A H 0.1855 -0.7240 0.5056 0.075 Uiso 1 1 calc R
H47B H 0.0757 -0.7274 0.4695 0.075 Uiso 1 1 calc R
H47C H 0.1132 -0.7461 0.5475 0.075 Uiso 1 1 calc R
C48 C 0.0162(2) -0.63953(18) 0.53611(16) 0.0495(9) Uani 1 1 d .
H48A H -0.0006 -0.6766 0.5614 0.059 Uiso 1 1 calc R
H48B H -0.0269 -0.6402 0.4903 0.059 Uiso 1 1 calc R
C49 C 0.0009(2) -0.57792(18) 0.57023(15) 0.0476(9) Uani 1 1 d .
H49A H 0.0163 -0.5409 0.5443 0.057 Uiso 1 1 calc R
H49B H -0.0665 -0.5746 0.5687 0.057 Uiso 1 1 calc R
C50 C 0.0174(2) -0.61288(16) 0.68534(14) 0.0377(7) Uani 1 1 d .
H50A H -0.0003 -0.6553 0.6629 0.045 Uiso 1 1 calc R
H50B H -0.0405 -0.5925 0.6915 0.045 Uiso 1 1 calc R
C51 C 0.0840(2) -0.62473(15) 0.75432(14) 0.0373(7) Uani 1 1 d .
H51A H 0.0996 -0.5824 0.7775 0.045 Uiso 1 1 calc R
H51B H 0.0514 -0.6513 0.7814 0.045 Uiso 1 1 calc R
C52 C 0.1550(2) -0.72089(16) 0.71925(16) 0.0486(9) Uani 1 1 d .
H52A H 0.1220 -0.7149 0.6717 0.073 Uiso 1 1 calc R
H52B H 0.1168 -0.7478 0.7412 0.073 Uiso 1 1 calc R
H52C H 0.2152 -0.7424 0.7225 0.073 Uiso 1 1 calc R
C53 C 0.2271(2) -0.66707(17) 0.82229(14) 0.0449(8) Uani 1 1 d .
H53A H 0.2393 -0.6249 0.8450 0.067 Uiso 1 1 calc R
H53B H 0.2867 -0.6879 0.8222 0.067 Uiso 1 1 calc R
H53C H 0.1924 -0.6948 0.8462 0.067 Uiso 1 1 calc R
C54 C 0.0551(2) -0.50362(16) 0.66212(15) 0.0408(7) Uani 1 1 d .
H54A H -0.0096 -0.4900 0.6587 0.061 Uiso 1 1 calc R
H54B H 0.0819 -0.4761 0.6330 0.061 Uiso 1 1 calc R
H54C H 0.0924 -0.4993 0.7089 0.061 Uiso 1 1 calc R

loop_
_atom_site_aniso_label
_atom_site_aniso_U_11
_atom_site_aniso_U_22
_atom_site_aniso_U_33
_atom_site_aniso_U_23
_atom_site_aniso_U_13
_atom_site_aniso_U_12
Ba1 0.02158(8) 0.02169(9) 0.02000(8) -0.00116(7) 0.00418(5) -0.00147(7)
K1 0.0217(3) 0.0270(4) 0.0290(3) -0.0023(2) 0.0079(2) -0.0018(2)
K2 0.0221(3) 0.0284(4) 0.0328(3) -0.0015(2) 0.0049(2) -0.0001(3)
N1 0.0334(13) 0.0326(16) 0.0288(12) 0.0009(10) 0.0136(10) 0.0021(11)
N2 0.0252(12) 0.0245(13) 0.0225(11) 0.0038(9) 0.0050(9) 0.0028(10)
N3 0.0302(13) 0.0207(13) 0.0246(11) -0.0003(9) 0.0085(10) -0.0019(10)
N4 0.0240(12) 0.0221(13) 0.0205(11) -0.0015(9) 0.0083(9) 0.0003(9)
N5 0.0264(13) 0.0365(16) 0.0375(13) -0.0012(11) 0.0075(10) 0.0008(11)
N6 0.0345(14) 0.0468(18) 0.0337(13) -0.0048(12) 0.0017(11) 0.0154(13)
N7 0.0311(13) 0.0291(15) 0.0384(13) -0.0019(10) 0.0091(11) -0.0009(11)
N8 0.0289(13) 0.0483(18) 0.0316(13) -0.0055(11) 0.0070(10) 0.0001(12)
N9 0.0233(12) 0.0379(16) 0.0368(13) -0.0058(11) 0.0065(10) -0.0002(11)
N10 0.0319(13) 0.0309(15) 0.0378(13) -0.0024(11) 0.0111(11) 0.0014(11)
C1 0.057(2) 0.030(2) 0.0461(17) 0.0076(14) 0.0266(15) -0.0002(16)
C2 0.066(2) 0.035(2) 0.0508(19) 0.0056(15) 0.0187(17) 0.0038(18)
C3 0.065(2) 0.034(2) 0.051(2) 0.0068(16) 0.0073(18) -0.0153(19)
C4 0.050(2) 0.059(3) 0.0430(19) 0.0088(17) 0.0008(16) -0.028(2)
C5 0.0333(17) 0.051(2) 0.0290(15) 0.0053(13) 0.0013(13) -0.0114(15)
C6 0.0325(16) 0.0352(19) 0.0195(13) 0.0046(11) 0.0040(11) -0.0052(13)
C7 0.0273(14) 0.045(2) 0.0237(13) -0.0062(13) 0.0088(11) 0.0004(14)
C8 0.0420(18) 0.064(2) 0.0261(15) -0.0059(15) 0.0133(13) 0.0027(18)
C9 0.0435(18) 0.041(2) 0.0336(16) -0.0081(13) 0.0148(14) 0.0061(15)
C10 0.0212(13) 0.0299(17) 0.0277(13) -0.0036(12) 0.0041(10) -0.0022(12)
C11 0.0255(15) 0.044(2) 0.0267(14) -0.0057(12) 0.0081(12) -0.0091(13)
C12 0.0303(16) 0.051(2) 0.0375(17) -0.0162(15) 0.0130(13) -0.0066(15)
C13 0.0275(16) 0.034(2) 0.0544(19) -0.0140(15) 0.0113(14) 0.0025(14)
C14 0.0272(15) 0.0292(18) 0.0422(16) -0.0035(13) 0.0106(13) -0.0013(13)
C15 0.0196(13) 0.0262(16) 0.0266(13) -0.0036(11) 0.0030(11) -0.0027(11)
C16 0.0259(14) 0.0300(17) 0.0261(14) 0.0036(11) 0.0042(11) -0.0001(12)
C17 0.0334(17) 0.053(2) 0.0334(16) 0.0139(14) 0.0028(13) 0.0024(15)
C18 0.0365(17) 0.039(2) 0.0249(14) 0.0100(12) 0.0059(12) 0.0034(14)
C19 0.0283(15) 0.0284(18) 0.0330(15) -0.0050(12) 0.0049(12) -0.0010(13)
C20 0.0342(17) 0.036(2) 0.0461(18) -0.0113(14) -0.0038(14) 0.0014(14)
C21 0.0430(19) 0.050(2) 0.0315(16) -0.0123(15) -0.0033(14) 0.0117(16)
C22 0.0356(17) 0.048(2) 0.0268(15) 0.0026(13) 0.0048(12) 0.0182(15)
C23 0.0291(15) 0.0271(17) 0.0312(14) -0.0013(12) 0.0087(12) 0.0032(12)
C24 0.0188(13) 0.0260(17) 0.0298(14) 0.0006(11) 0.0072(11) 0.0051(11)
C25 0.0316(15) 0.0220(16) 0.0283(14) 0.0036(11) 0.0071(12) -0.0028(12)
C26 0.0429(18) 0.0324(19) 0.0254(14) 0.0024(12) 0.0095(12) -0.0018(14)
C27 0.0485(19) 0.0332(19) 0.0353(16) 0.0031(13) 0.0090(14) 0.0094(15)
C28 0.0279(15) 0.0353(18) 0.0235(13) 0.0034(11) 0.0076(11) -0.0024(13)
C29 0.0365(17) 0.043(2) 0.0244(14) 0.0084(13) 0.0037(12) -0.0030(15)
C30 0.0348(17) 0.0310(19) 0.0379(16) 0.0107(13) 0.0010(13) 0.0039(14)
C31 0.0266(15) 0.0295(18) 0.0323(15) 0.0015(12) 0.0053(12) 0.0011(13)
C32 0.0268(14) 0.0262(16) 0.0209(13) 0.0007(11) 0.0037(11) -0.0026(12)
C33 0.0197(12) 0.0263(15) 0.0203(12) -0.0027(11) 0.0052(10) -0.0056(12)
C34 0.0244(14) 0.0275(17) 0.0268(14) -0.0019(11) 0.0096(11) -0.0017(12)
C35 0.0409(18) 0.042(2) 0.0314(15) -0.0134(13) 0.0113(13) 0.0022(15)
C36 0.0317(16) 0.0245(17) 0.0339(15) -0.0026(12) 0.0127(12) 0.0002(12)
C37 0.0456(19) 0.039(2) 0.055(2) 0.0029(16) 0.0133(15) 0.0043(17)
C38 0.043(2) 0.055(3) 0.080(3) 0.023(2) 0.0164(18) 0.0001(18)
C39 0.0314(18) 0.080(3) 0.054(2) -0.0163(19) 0.0085(15) 0.0081(18)
C40 0.044(2) 0.083(3) 0.0405(18) 0.0075(18) 0.0027(16) 0.027(2)
C41 0.0371(18) 0.054(2) 0.0360(17) 0.0031(15) -0.0004(14) -0.0052(16)
C42 0.059(2) 0.031(2) 0.0420(18) -0.0070(14) 0.0089(16) -0.0040(16)
C43 0.0385(19) 0.064(3) 0.061(2) 0.0222(18) 0.0175(16) 0.0034(18)
C44 0.046(2) 0.032(2) 0.059(2) 0.0008(15) 0.0196(16) 0.0072(15)
C45 0.045(2) 0.046(2) 0.0454(18) 0.0006(16) 0.0022(15) 0.0037(17)
C46 0.068(2) 0.049(2) 0.052(2) 0.0065(17) 0.0191(18) 0.0005(19)
C47 0.056(2) 0.043(2) 0.0500(19) -0.0063(16) 0.0141(16) -0.0046(18)
C48 0.0356(18) 0.063(3) 0.0456(19) -0.0151(17) 0.0027(14) -0.0006(17)
C49 0.0311(17) 0.061(3) 0.0442(18) -0.0096(16) -0.0017(14) 0.0107(16)
C50 0.0268(16) 0.0328(19) 0.0563(19) -0.0139(14) 0.0157(14) -0.0043(13)
C51 0.0397(18) 0.0315(19) 0.0453(17) -0.0036(13) 0.0193(14) -0.0010(14)
C52 0.053(2) 0.032(2) 0.063(2) -0.0102(16) 0.0204(17) 0.0026(16)
C53 0.046(2) 0.047(2) 0.0446(18) 0.0063(15) 0.0169(15) 0.0013(16)
C54 0.0369(17) 0.038(2) 0.0462(17) -0.0024(15) 0.0081(13) 0.0000(15)

loop_
_atom_type_symbol
_atom_type_description
_atom_type_scat_dispersion_real
_atom_type_scat_dispersion_imag
_atom_type_scat_source
C C 0.0033 0.0016 'International Tables Vol C Tables 4.2.6.8 and 6.1.1.4'
H H 0.0000 0.0000 'International Tables Vol C Tables 4.2.6.8 and 6.1.1.4'
N N 0.0061 0.0033 'International Tables Vol C Tables 4.2.6.8 and 6.1.1.4'
K K 0.2009 0.2494 'International Tables Vol C Tables 4.2.6.8 and 6.1.1.4'
Ba Ba -0.3244 2.2819 'International Tables Vol C Tables 4.2.6.8 and 6.1.1.4'

loop_
_geom_angle_atom_site_label_1
_geom_angle_atom_site_label_2
_geom_angle_atom_site_label_3
_geom_angle
N1 Ba1 N3 118.71(7)
N1 Ba1 N2 107.22(6)
N3 Ba1 N2 89.87(7)
N1 Ba1 N4 91.21(6)
N3 Ba1 N4 128.57(6)
N2 Ba1 N4 121.97(6)
N1 Ba1 C33 95.43(6)
N3 Ba1 C33 106.16(6)
N2 Ba1 C33 141.61(6)
N4 Ba1 C33 24.82(6)
N1 Ba1 C10 148.08(7)
N3 Ba1 C10 82.89(7)
N2 Ba1 C10 45.84(6)
N4 Ba1 C10 92.14(6)
C33 Ba1 C10 100.77(6)
N1 Ba1 C32 79.45(7)
N3 Ba1 C32 96.74(7)
N2 Ba1 C32 166.94(6)
N4 Ba1 C32 45.62(6)
C33 Ba1 C32 25.38(6)
C10 Ba1 C32 123.73(6)
N1 Ba1 C15 123.44(7)
N3 Ba1 C15 95.49(7)
N2 Ba1 C15 24.12(6)
N4 Ba1 C15 101.16(6)
C33 Ba1 C15 117.89(6)
C10 Ba1 C15 25.27(6)
C32 Ba1 C15 143.20(6)
N1 Ba1 K1 50.53(5)
N3 Ba1 K1 142.91(5)
N2 Ba1 K1 126.70(5)
N4 Ba1 K1 40.68(4)
C33 Ba1 K1 50.43(5)
C10 Ba1 K1 125.41(5)
C32 Ba1 K1 49.02(5)
C15 Ba1 K1 120.30(5)
N1 Ba1 K2 128.55(5)
N3 Ba1 K2 48.49(4)
N2 Ba1 K2 42.01(5)
N4 Ba1 K2 138.13(4)
C33 Ba1 K2 135.01(5)
C10 Ba1 K2 47.77(5)
C32 Ba1 K2 141.22(5)
C15 Ba1 K2 49.09(5)
K1 Ba1 K2 168.589(12)
N4 K1 N7 112.28(7)
N4 K1 N5 130.02(7)
N7 K1 N5 103.31(7)
N4 K1 N6 102.63(7)
N7 K1 N6 62.88(7)
N5 K1 N6 63.89(7)
N4 K1 C6 91.92(6)
N7 K1 C6 121.11(7)
N5 K1 C6 98.74(7)
N6 K1 C6 162.08(8)
N4 K1 C1 80.80(7)
N7 K1 C1 103.55(8)
N5 K1 C1 123.94(7)
N6 K1 C1 166.37(8)
C6 K1 C1 26.33(8)
N4 K1 C32 45.44(6)
N7 K1 C32 140.26(7)
N5 K1 C32 84.86(7)
N6 K1 C32 87.88(7)
C6 K1 C32 95.18(7)
C1 K1 C32 103.44(7)
N4 K1 N1 78.78(6)
N7 K1 N1 145.01(6)
N5 K1 N1 91.77(6)
N6 K1 N1 149.82(7)
C6 K1 N1 24.09(7)
C1 K1 N1 43.57(7)
C32 K1 N1 71.55(6)
N4 K1 C33 23.63(6)
N7 K1 C33 121.18(7)
N5 K1 C33 106.98(7)
N6 K1 C33 87.60(7)
C6 K1 C33 102.54(7)
C1 K1 C33 99.44(7)
C32 K1 C33 24.92(6)
N1 K1 C33 82.68(6)
N4 K1 Ba1 39.72(4)
N7 K1 Ba1 140.81(5)
N5 K1 Ba1 115.88(5)
N6 K1 Ba1 134.89(6)
C6 K1 Ba1 54.93(5)
C1 K1 Ba1 54.72(6)
C32 K1 Ba1 49.15(4)
N1 K1 Ba1 39.07(4)
C33 K1 Ba1 47.94(4)
N9 K2 N2 105.20(7)
N9 K2 N10 62.18(7)
N2 K2 N10 122.18(6)
N9 K2 N8 62.12(6)
N2 K2 N8 129.73(7)
N10 K2 N8 95.72(7)
N9 K2 C24 164.99(8)
N2 K2 C24 88.94(7)
N10 K2 C24 106.15(7)
N8 K2 C24 112.60(7)
N9 K2 C23 162.74(6)
N2 K2 C23 75.99(7)
N10 K2 C23 132.24(7)
N8 K2 C23 103.50(7)
C24 K2 C23 26.11(7)
N9 K2 C10 87.36(7)
N2 K2 C10 45.35(6)
N10 K2 C10 76.91(7)
N8 K2 C10 147.82(7)
C24 K2 C10 99.48(7)
C23 K2 C10 104.42(7)
N9 K2 N3 153.73(6)
N2 K2 N3 76.98(6)
N10 K2 N3 94.07(6)
N8 K2 N3 136.49(6)
C24 K2 N3 24.77(6)
C23 K2 N3 43.52(6)
C10 K2 N3 75.65(6)
N9 K2 C15 87.69(7)
N2 K2 C15 24.19(6)
N10 K2 C15 99.37(7)
N8 K2 C15 134.18(7)
C24 K2 C15 104.22(7)
C23 K2 C15 97.62(7)
C10 K2 C15 25.25(6)
N3 K2 C15 85.26(6)
N9 K2 C19 141.32(7)
N2 K2 C19 113.42(7)
N10 K2 C19 94.10(7)
N8 K2 C19 93.22(7)
C24 K2 C19 24.64(7)
C23 K2 C19 42.25(7)
C10 K2 C19 118.30(7)
N3 K2 C19 43.77(6)
C15 K2 C19 128.15(6)
N9 K2 Ba1 134.67(5)
N2 K2 Ba1 38.96(4)
N10 K2 Ba1 108.19(5)
N8 K2 Ba1 155.42(5)
C24 K2 Ba1 55.85(5)
C23 K2 Ba1 55.94(5)
C10 K2 Ba1 48.49(5)
N3 K2 Ba1 38.52(4)
C15 K2 Ba1 48.45(4)
C19 K2 Ba1 79.75(5)
C6 N1 C7 116.8(2)
C6 N1 Ba1 119.45(18)
C7 N1 Ba1 122.89(18)
C6 N1 K1 69.70(14)
C7 N1 K1 117.69(15)
Ba1 N1 K1 90.41(6)
C15 N2 C16 116.3(2)
C15 N2 Ba1 99.63(14)
C16 N2 Ba1 121.95(15)
C15 N2 K2 93.25(16)
C16 N2 K2 121.04(15)
Ba1 N2 K2 99.02(7)
C24 N3 C25 115.6(2)
C24 N3 Ba1 123.12(16)
C25 N3 Ba1 121.22(15)
C24 N3 K2 67.24(13)
C25 N3 K2 111.36(15)
Ba1 N3 K2 92.99(6)
C33 N4 C34 117.0(2)
C33 N4 Ba1 95.99(15)
C34 N4 Ba1 118.06(14)
C33 N4 K1 99.59(15)
C34 N4 K1 121.87(16)
Ba1 N4 K1 99.60(6)
C37 N5 C39 112.4(3)
C37 N5 C38 108.1(3)
C39 N5 C38 108.9(3)
C37 N5 K1 115.22(18)
C39 N5 K1 108.75(17)
C38 N5 K1 102.87(18)
C45 N6 C41 110.0(2)
C45 N6 C40 108.2(3)
C41 N6 C40 112.6(3)
C45 N6 K1 104.79(17)
C41 N6 K1 112.87(17)
C40 N6 K1 108.00(17)
C44 N7 C42 110.5(2)
C44 N7 C43 109.2(2)
C42 N7 C43 111.7(2)
C44 N7 K1 113.84(18)
C42 N7 K1 112.91(18)
C43 N7 K1 98.2(2)
C46 N8 C48 112.6(3)
C46 N8 C47 108.2(2)
C48 N8 C47 108.6(3)
C46 N8 K2 98.06(19)
C48 N8 K2 111.84(17)
C47 N8 K2 117.27(18)
C50 N9 C49 111.1(2)
C50 N9 C54 109.5(2)
C49 N9 C54 109.6(2)
C50 N9 K2 113.41(16)
C49 N9 K2 109.58(16)
C54 N9 K2 103.39(17)
C53 N10 C52 108.7(3)
C53 N10 C51 108.2(2)
C52 N10 C51 112.4(2)
C53 N10 K2 121.16(17)
C52 N10 K2 95.41(17)
C51 N10 K2 110.48(17)
C2 C1 C6 123.7(3)
C2 C1 K1 104.9(2)
C6 C1 K1 76.16(16)
C2 C1 H1A 118.1
C6 C1 H1A 118.1
K1 C1 H1A 88.9
C1 C2 C3 121.2(3)
C1 C2 H2A 119.4
C3 C2 H2A 119.4
C4 C3 C2 116.9(3)
C4 C3 H3A 121.5
C2 C3 H3A 121.5
C3 C4 C5 122.9(3)
C3 C4 H4A 118.5
C5 C4 H4A 118.5
C4 C5 C6 122.2(3)
C4 C5 H5A 118.9
C6 C5 H5A 118.9
N1 C6 C1 119.3(3)
N1 C6 C5 127.6(3)
C1 C6 C5 113.0(3)
N1 C6 K1 86.21(14)
C1 C6 K1 77.51(16)
C5 C6 K1 103.73(16)
N1 C7 C9 109.7(2)
N1 C7 C8 112.9(2)
C9 C7 C8 108.8(3)
N1 C7 H7A 108.5
C9 C7 H7A 108.5
C8 C7 H7A 108.5
C7 C8 H8A 109.5
C7 C8 H8B 109.5
H8A C8 H8B 109.5
C7 C8 H8C 109.5
H8A C8 H8C 109.5
H8B C8 H8C 109.5
C7 C9 H9A 109.5
C7 C9 H9B 109.5
H9A C9 H9B 109.5
C7 C9 H9C 109.5
H9A C9 H9C 109.5
H9B C9 H9C 109.5
C11 C10 C15 122.0(3)
C11 C10 K2 136.21(18)
C15 C10 K2 80.34(14)
C11 C10 Ba1 134.46(17)
C15 C10 Ba1 77.63(14)
K2 C10 Ba1 83.74(6)
C11 C10 H10A 119.0
C15 C10 H10A 119.0
K2 C10 H10A 55.1
Ba1 C10 H10A 59.9
C12 C11 C10 121.4(3)
C12 C11 H11A 119.3
C10 C11 H11A 119.3
C11 C12 C13 117.9(3)
C11 C12 H12A 121.1
C13 C12 H12A 121.1
C14 C13 C12 122.0(3)
C14 C13 H13A 119.0
C12 C13 H13A 119.0
C13 C14 C15 121.9(3)
C13 C14 H14A 119.0
C15 C14 H14A 119.0
N2 C15 C14 127.0(2)
N2 C15 C10 118.3(2)
C14 C15 C10 114.7(2)
N2 C15 Ba1 56.25(12)
C14 C15 Ba1 140.09(18)
C10 C15 Ba1 77.10(15)
N2 C15 K2 62.56(14)
C14 C15 K2 136.81(17)
C10 C15 K2 74.41(15)
Ba1 C15 K2 82.45(6)
N2 C16 C18 109.7(2)
N2 C16 C17 111.4(2)
C18 C16 C17 109.2(2)
N2 C16 H16A 108.8
C18 C16 H16A 108.8
C17 C16 H16A 108.8
C16 C17 H17A 109.5
C16 C17 H17B 109.5
H17A C17 H17B 109.5
C16 C17 H17C 109.5
H17A C17 H17C 109.5
H17B C17 H17C 109.5
C16 C18 H18A 109.5
C16 C18 H18B 109.5
H18A C18 H18B 109.5
C16 C18 H18C 109.5
H18A C18 H18C 109.5
H18B C18 H18C 109.5
C20 C19 C24 121.9(3)
C20 C19 K2 101.65(18)
C24 C19 K2 62.12(14)
C20 C19 H19A 119.0
C24 C19 H19A 119.0
K2 C19 H19A 105.9
C21 C20 C19 121.5(3)
C21 C20 H20A 119.2
C19 C20 H20A 119.2
C22 C21 C20 118.1(3)
C22 C21 H21A 121.0
C20 C21 H21A 121.0
C21 C22 C23 121.4(3)
C21 C22 H22A 119.3
C23 C22 H22A 119.3
C22 C23 C24 122.5(3)
C22 C23 K2 103.38(18)
C24 C23 K2 68.42(14)
C22 C23 H23A 118.8
C24 C23 H23A 118.8
K2 C23 H23A 98.1
N3 C24 C19 126.3(2)
N3 C24 C23 119.0(2)
C19 C24 C23 114.6(2)
N3 C24 K2 87.99(15)
C19 C24 K2 93.24(16)
C23 C24 K2 85.47(15)
N3 C25 C27 111.3(2)
N3 C25 C26 109.6(2)
C27 C25 C26 108.6(2)
N3 C25 H25A 109.1
C27 C25 H25A 109.1
C26 C25 H25A 109.1
C25 C26 H26A 109.5
C25 C26 H26B 109.5
H26A C26 H26B 109.5
C25 C26 H26C 109.5
H26A C26 H26C 109.5
H26B C26 H26C 109.5
C25 C27 H27A 109.5
C25 C27 H27B 109.5
H27A C27 H27B 109.5
C25 C27 H27C 109.5
H27A C27 H27C 109.5
H27B C27 H27C 109.5
C29 C28 C33 121.9(3)
C29 C28 H28A 119.0
C33 C28 H28A 119.0
C28 C29 C30 122.5(3)
C28 C29 H29A 118.8
C30 C29 H29A 118.8
C31 C30 C29 117.5(3)
C31 C30 H30A 121.3
C29 C30 H30A 121.3
C32 C31 C30 121.1(3)
C32 C31 H31A 119.5
C30 C31 H31A 119.5
C31 C32 C33 123.1(2)
C31 C32 K1 141.21(19)
C33 C32 K1 80.31(16)
C31 C32 Ba1 131.03(18)
C33 C32 Ba1 75.00(13)
K1 C32 Ba1 81.83(6)
C31 C32 H32A 118.4
C33 C32 H32A 118.4
K1 C32 H32A 50.1
Ba1 C32 H32A 65.3
N4 C33 C32 118.3(2)
N4 C33 C28 127.7(2)
C32 C33 C28 113.9(2)
N4 C33 Ba1 59.20(12)
C32 C33 Ba1 79.62(13)
C28 C33 Ba1 131.02(17)
N4 C33 K1 56.78(13)
C32 C33 K1 74.77(15)
C28 C33 K1 146.46(17)
Ba1 C33 K1 81.63(6)
N4 C34 C36 108.5(2)
N4 C34 C35 113.3(2)
C36 C34 C35 108.2(2)
N4 C34 H34A 108.9
C36 C34 H34A 108.9
C35 C34 H34A 108.9
C34 C35 H35A 109.5
C34 C35 H35B 109.5
H35A C35 H35B 109.5
C34 C35 H35C 109.5
H35A C35 H35C 109.5
H35B C35 H35C 109.5
C34 C36 H36A 109.5
C34 C36 H36B 109.5
H36A C36 H36B 109.5
C34 C36 H36C 109.5
H36A C36 H36C 109.5
H36B C36 H36C 109.5
N5 C37 H37A 109.5
N5 C37 H37B 109.5
H37A C37 H37B 109.5
N5 C37 H37C 109.5
H37A C37 H37C 109.5
H37B C37 H37C 109.5
N5 C38 H38A 109.5
N5 C38 H38B 109.5
H38A C38 H38B 109.5
N5 C38 H38C 109.5
H38A C38 H38C 109.5
H38B C38 H38C 109.5
C40 C39 N5 115.7(3)
C40 C39 H39A 108.4
N5 C39 H39A 108.4
C40 C39 H39B 108.4
N5 C39 H39B 108.4
H39A C39 H39B 107.4
C39 C40 N6 116.0(3)
C39 C40 H40A 108.3
N6 C40 H40A 108.3
C39 C40 H40B 108.3
N6 C40 H40B 108.3
H40A C40 H40B 107.4
N6 C41 C42 113.4(2)
N6 C41 H41A 108.9
C42 C41 H41A 108.9
N6 C41 H41B 108.9
C42 C41 H41B 108.9
H41A C41 H41B 107.7
N7 C42 C41 114.3(3)
N7 C42 H42A 108.7
C41 C42 H42A 108.7
N7 C42 H42B 108.7
C41 C42 H42B 108.7
H42A C42 H42B 107.6
N7 C43 H43A 109.5
N7 C43 H43B 109.5
H43A C43 H43B 109.5
N7 C43 H43C 109.5
H43A C43 H43C 109.5
H43B C43 H43C 109.5
N7 C44 H44A 109.5
N7 C44 H44B 109.5
H44A C44 H44B 109.5
N7 C44 H44C 109.5
H44A C44 H44C 109.5
H44B C44 H44C 109.5
N6 C45 H45A 109.5
N6 C45 H45B 109.5
H45A C45 H45B 109.5
N6 C45 H45C 109.5
H45A C45 H45C 109.5
H45B C45 H45C 109.5
N8 C46 H46A 109.5
N8 C46 H46B 109.5
H46A C46 H46B 109.5
N8 C46 H46C 109.5
H46A C46 H46C 109.5
H46B C46 H46C 109.5
N8 C47 H47A 109.5
N8 C47 H47B 109.5
H47A C47 H47B 109.5
N8 C47 H47C 109.5
H47A C47 H47C 109.5
H47B C47 H47C 109.5
N8 C48 C49 114.8(3)
N8 C48 H48A 108.6
C49 C48 H48A 108.6
N8 C48 H48B 108.6
C49 C48 H48B 108.6
H48A C48 H48B 107.6
N9 C49 C48 115.2(3)
N9 C49 H49A 108.5
C48 C49 H49A 108.5
N9 C49 H49B 108.5
C48 C49 H49B 108.5
H49A C49 H49B 107.5
N9 C50 C51 114.4(2)
N9 C50 H50A 108.7
C51 C50 H50A 108.7
N9 C50 H50B 108.7
C51 C50 H50B 108.7
H50A C50 H50B 107.6
N10 C51 C50 114.4(2)
N10 C51 H51A 108.7
C50 C51 H51A 108.7
N10 C51 H51B 108.7
C50 C51 H51B 108.7
H51A C51 H51B 107.6
N10 C52 H52A 109.5
N10 C52 H52B 109.5
H52A C52 H52B 109.5
N10 C52 H52C 109.5
H52A C52 H52C 109.5
H52B C52 H52C 109.5
N10 C53 H53A 109.5
N10 C53 H53B 109.5
H53A C53 H53B 109.5
N10 C53 H53C 109.5
H53A C53 H53C 109.5
H53B C53 H53C 109.5
N9 C54 H54A 109.5
N9 C54 H54B 109.5
H54A C54 H54B 109.5
N9 C54 H54C 109.5
H54A C54 H54C 109.5
H54B C54 H54C 109.5

loop_
_geom_bond_atom_site_label_1
_geom_bond_atom_site_label_2
_geom_bond_distance
Ba1 N1 2.704(2)
Ba1 N3 2.711(2)
Ba1 N2 2.768(2)
Ba1 N4 2.7805(19)
Ba1 C33 3.220(2)
Ba1 C10 3.276(3)
Ba1 C32 3.279(2)
Ba1 C15 3.282(3)
K1 N4 2.836(2)
K1 N7 2.853(2)
K1 N5 2.905(2)
K1 N6 2.913(2)
K1 C6 3.113(2)
K1 C1 3.130(3)
K1 C32 3.272(3)
K1 N1 3.312(2)
K1 C33 3.343(3)
K2 N9 2.934(2)
K2 N2 2.946(2)
K2 N10 2.968(2)
K2 N8 2.996(2)
K2 C24 3.008(3)
K2 C23 3.225(3)
K2 C10 3.238(3)
K2 N3 3.260(2)
K2 C15 3.315(3)
K2 C19 3.398(3)
N1 C6 1.355(4)
N1 C7 1.464(3)
N2 C15 1.360(3)
N2 C16 1.473(3)
N3 C24 1.367(3)
N3 C25 1.461(3)
N4 C33 1.359(3)
N4 C34 1.463(3)
N5 C37 1.455(4)
N5 C39 1.460(4)
N5 C38 1.460(4)
N6 C45 1.459(4)
N6 C41 1.469(4)
N6 C40 1.478(4)
N7 C44 1.461(4)
N7 C42 1.468(4)
N7 C43 1.458(4)
N8 C46 1.447(4)
N8 C48 1.462(4)
N8 C47 1.477(4)
N9 C50 1.466(4)
N9 C49 1.471(3)
N9 C54 1.465(4)
N10 C53 1.466(4)
N10 C52 1.464(4)
N10 C51 1.466(4)
C1 C2 1.379(5)
C1 C6 1.422(4)
C1 H1A 0.9500
C2 C3 1.384(5)
C2 H2A 0.9500
C3 C4 1.374(5)
C3 H3A 0.9500
C4 C5 1.379(5)
C4 H4A 0.9500
C5 C6 1.426(4)
C5 H5A 0.9500
C7 C9 1.519(4)
C7 C8 1.534(4)
C7 H7A 1.0000
C8 H8A 0.9800
C8 H8B 0.9800
C8 H8C 0.9800
C9 H9A 0.9800
C9 H9B 0.9800
C9 H9C 0.9800
C10 C11 1.390(4)
C10 C15 1.434(4)
C10 H10A 0.9500
C11 C12 1.384(4)
C11 H11A 0.9500
C12 C13 1.390(4)
C12 H12A 0.9500
C13 C14 1.383(4)
C13 H13A 0.9500
C14 C15 1.423(4)
C14 H14A 0.9500
C16 C18 1.518(4)
C16 C17 1.535(3)
C16 H16A 1.0000
C17 H17A 0.9800
C17 H17B 0.9800
C17 H17C 0.9800
C18 H18A 0.9800
C18 H18B 0.9800
C18 H18C 0.9800
C19 C20 1.388(4)
C19 C24 1.419(4)
C19 H19A 0.9500
C20 C21 1.385(4)
C20 H20A 0.9500
C21 C22 1.376(5)
C21 H21A 0.9500
C22 C23 1.382(4)
C22 H22A 0.9500
C23 C24 1.424(4)
C23 H23A 0.9500
C25 C27 1.526(4)
C25 C26 1.530(4)
C25 H25A 1.0000
C26 H26A 0.9800
C26 H26B 0.9800
C26 H26C 0.9800
C27 H27A 0.9800
C27 H27B 0.9800
C27 H27C 0.9800
C28 C29 1.366(4)
C28 C33 1.434(3)
C28 H28A 0.9500
C29 C30 1.393(4)
C29 H29A 0.9500
C30 C31 1.386(4)
C30 H30A 0.9500
C31 C32 1.378(4)
C31 H31A 0.9500
C32 C33 1.429(4)
C32 H32A 0.9500
C34 C36 1.529(4)
C34 C35 1.535(3)
C34 H34A 1.0000
C35 H35A 0.9800
C35 H35B 0.9800
C35 H35C 0.9800
C36 H36A 0.9800
C36 H36B 0.9800
C36 H36C 0.9800
C37 H37A 0.9800
C37 H37B 0.9800
C37 H37C 0.9800
C38 H38A 0.9800
C38 H38B 0.9800
C38 H38C 0.9800
C39 C40 1.439(4)
C39 H39A 0.9900
C39 H39B 0.9900
C40 H40A 0.9900
C40 H40B 0.9900
C41 C42 1.520(4)
C41 H41A 0.9900
C41 H41B 0.9900
C42 H42A 0.9900
C42 H42B 0.9900
C43 H43A 0.9800
C43 H43B 0.9800
C43 H43C 0.9800
C44 H44A 0.9800
C44 H44B 0.9800
C44 H44C 0.9800
C45 H45A 0.9800
C45 H45B 0.9800
C45 H45C 0.9800
C46 H46A 0.9800
C46 H46B 0.9800
C46 H46C 0.9800
C47 H47A 0.9800
C47 H47B 0.9800
C47 H47C 0.9800
C48 C49 1.494(4)
C48 H48A 0.9900
C48 H48B 0.9900
C49 H49A 0.9900
C49 H49B 0.9900
C50 C51 1.520(4)
C50 H50A 0.9900
C50 H50B 0.9900
C51 H51A 0.9900
C51 H51B 0.9900
C52 H52A 0.9800
C52 H52B 0.9800
C52 H52C 0.9800
C53 H53A 0.9800
C53 H53B 0.9800
C53 H53C 0.9800
C54 H54A 0.9800
C54 H54B 0.9800
C54 H54C 0.9800
